data_2207029
loop_
_publ_author_name
'Ping-Hsin Huang'
'Yu-Da Cheng'
'Yuh-Sheng Wen'
'Ming-Chang P. Yeh'
'Jiann T. Lin'

_publ_section_title
;
 2,5-Bis(4-<i>tert</i>-butylphenyl)-3,4-dinitrothiophene
;
_journal_coeditor_code OB6565
_journal_issue 10
_journal_name_full 'Acta Crystallographica Section E'
_journal_page_first o3168
_journal_page_last o3169
_journal_paper_doi 10.1107/S1600536805026097
_journal_volume 61
_journal_year 2005
_chemical_formula_iupac 'C24 H26 N2 O4 S'
_chemical_formula_moiety 'C24 H26 N2 O4 S'
_chemical_formula_sum 'C24 H26 N2 O4 S'
_chemical_formula_weight 438.53
_chemical_name_systematic
;
2,5-Bis(4-tert-butylphenyl)-3,4-dinitrothiophene
;
_space_group_IT_number 14
_symmetry_cell_setting monoclinic
_symmetry_space_group_name_Hall '-P 2ybc'
_symmetry_space_group_name_H-M 'P 1 21/c 1'
_atom_sites_solution_hydrogens geom
_atom_sites_solution_primary direct
_atom_sites_solution_secondary difmap
_audit_creation_method SHELXL-97
_cell_angle_alpha 90.00
_cell_angle_beta 99.349(9)
_cell_angle_gamma 90.00
_cell_formula_units_Z 4
_cell_length_a 14.026(3)
_cell_length_b 11.120(2)
_cell_length_c 14.491(3)
_cell_measurement_reflns_used 7514
_cell_measurement_temperature 100(2)
_cell_measurement_theta_max 31.21
_cell_measurement_theta_min 2.85
_cell_volume 2230.1(8)
_computing_cell_refinement 'SAINT (Bruker, 2001)'
_computing_data_collection 'SMART (Bruker, 2001)'
_computing_data_reduction SAINT
_computing_molecular_graphics 'ORTEP-3 for Windows (Farrugia, 1997)'
_computing_publication_material 'WinGX (Farrugia, 1999)'
_computing_structure_refinement 'SHELXL97 (Sheldrick, 1997)'
_computing_structure_solution 'SHELXS97 (Sheldrick, 1997)'
_diffrn_ambient_temperature 100(2)
_diffrn_measured_fraction_theta_full 0.995
_diffrn_measured_fraction_theta_max 0.995
_diffrn_measurement_device_type 'Bruker SMART CCD area-detector'
_diffrn_measurement_method '\f and \w'
_diffrn_radiation_monochromator graphite
_diffrn_radiation_source 'fine-focus sealed tube'
_diffrn_radiation_type MoK\a
_diffrn_radiation_wavelength 0.71073
_diffrn_reflns_av_R_equivalents 0.0252
_diffrn_reflns_av_sigmaI/netI 0.0179
_diffrn_reflns_limit_h_max 16
_diffrn_reflns_limit_h_min -12
_diffrn_reflns_limit_k_max 13
_diffrn_reflns_limit_k_min -13
_diffrn_reflns_limit_l_max 17
_diffrn_reflns_limit_l_min -17
_diffrn_reflns_number 32280
_diffrn_reflns_theta_full 25.03
_diffrn_reflns_theta_max 25.03
_diffrn_reflns_theta_min 2.32
_exptl_absorpt_coefficient_mu 0.178
_exptl_absorpt_correction_type none
_exptl_crystal_colour yellow
_exptl_crystal_density_diffrn 1.306
_exptl_crystal_density_method 'not measured'
_exptl_crystal_description prism
_exptl_crystal_F_000 928
_exptl_crystal_size_max 0.32
_exptl_crystal_size_mid 0.24
_exptl_crystal_size_min 0.2
_refine_diff_density_max 0.222
_refine_diff_density_min -0.234
_refine_ls_extinction_coef 0.0031(5)
_refine_ls_extinction_expression Fc^*^=kFc[1+0.001xFc^2^\l^3^/sin(2\q)]^-1/4^
_refine_ls_extinction_method SHELXL97
_refine_ls_goodness_of_fit_ref 1.036
_refine_ls_hydrogen_treatment constr
_refine_ls_matrix_type full
_refine_ls_number_parameters 281
_refine_ls_number_reflns 3915
_refine_ls_number_restraints 0
_refine_ls_restrained_S_all 1.036
_refine_ls_R_factor_all 0.0341
_refine_ls_R_factor_gt 0.0302
_refine_ls_shift/su_max 0.001
_refine_ls_shift/su_mean 0.000
_refine_ls_structure_factor_coef Fsqd
_refine_ls_weighting_details 'calc w = 1/[\s^2^(Fo^2^)+(0.0326P)^2^+1.2009P] where P = (Fo^2^+2Fc^2^)/3'
_refine_ls_weighting_scheme calc
_refine_ls_wR_factor_gt 0.0742
_refine_ls_wR_factor_ref 0.0772
_reflns_number_gt 3530
_reflns_number_total 3915
_reflns_threshold_expression I>2\s(I)
_cod_data_source_file ob6565.cif
_cod_data_source_block I
_cod_depositor_comments
;
The following automatic conversions were performed:
'_symmetry_cell_setting' value 'Monoclinic' changed to 'monoclinic'
according to '/home/saulius/struct/CIF-dictionaries/cif_core.dic'
dictionary named 'cif_core.dic' version 2.4.1 from 2010-06-29.

Automatic conversion script
Id: cif_fix_enum 1527 2010-12-29 10:47:43Z saulius 

The following automatic conversions were performed:

'_symmetry_cell_setting' value 'Monoclinic' changed to 'monoclinic'
according to /home/saulius/struct/CIF-dictionaries/cif_core.dic
dictionary named 'cif_core.dic' version 2.4.1 from 2010-06-29.

Automatic conversion script
Id: cif_fix_values 1715 2011-07-08 13:25:40Z adriana 
;
_cod_original_cell_volume 2230.2(8)
_cod_original_sg_symbol_H-M 'P 21/c'
_cod_database_code 2207029
_cod_database_fobs_code 2207029

loop_
_symmetry_equiv_pos_as_xyz
'x, y, z'
'-x, y+1/2, -z+1/2'
'-x, -y, -z'
'x, -y-1/2, z-1/2'

loop_
_atom_site_label
_atom_site_fract_x
_atom_site_fract_y
_atom_site_fract_z
_atom_site_U_iso_or_equiv
_atom_site_adp_type
_atom_site_calc_flag
_atom_site_refinement_flags
_atom_site_occupancy
_atom_site_type_symbol
S 0.14983(2) 0.08831(3) 0.58157(2) 0.01804(11) Uani d . 1 S
O1 0.31389(7) -0.06073(10) 0.36082(7) 0.0294(3) Uani d . 1 O
O2 0.16866(8) -0.06315(10) 0.28221(7) 0.0295(3) Uani d . 1 O
O3 0.11336(8) 0.18529(11) 0.26159(7) 0.0332(3) Uani d . 1 O
O4 -0.02213(8) 0.10858(11) 0.28763(8) 0.0349(3) Uani d . 1 O
N3 0.22802(8) -0.03514(10) 0.35079(8) 0.0201(3) Uani d . 1 N
N4 0.06309(9) 0.13440(11) 0.31079(8) 0.0225(3) Uani d . 1 N
C2 0.22356(9) 0.01059(12) 0.51825(9) 0.0168(3) Uani d . 1 C
C3 0.19237(10) 0.03018(12) 0.42469(9) 0.0175(3) Uani d . 1 C
C4 0.10854(10) 0.10342(12) 0.40599(9) 0.0181(3) Uani d . 1 C
C5 0.07559(9) 0.14406(12) 0.48364(9) 0.0182(3) Uani d . 1 C
C11 0.30055(10) -0.06503(12) 0.57029(9) 0.0166(3) Uani d . 1 C
C12 0.39619(10) -0.05294(13) 0.55743(10) 0.0204(3) Uani d . 1 C
H12 0.4119 0.0004 0.5110 0.024 Uiso calc R 1 H
C13 0.46855(10) -0.11787(13) 0.61171(10) 0.0205(3) Uani d . 1 C
H13 0.5334 -0.1080 0.6017 0.025 Uiso calc R 1 H
C14 0.44934(9) -0.19708(12) 0.68036(9) 0.0169(3) Uani d . 1 C
C15 0.35282(10) -0.21019(12) 0.69175(9) 0.0186(3) Uani d . 1 C
H15 0.3371 -0.2651 0.7372 0.022 Uiso calc R 1 H
C16 0.27962(10) -0.14511(12) 0.63845(9) 0.0180(3) Uani d . 1 C
H16 0.2148 -0.1550 0.6483 0.022 Uiso calc R 1 H
C17 0.52959(10) -0.26877(12) 0.74022(10) 0.0194(3) Uani d . 1 C
C18 0.63043(10) -0.22355(14) 0.72934(11) 0.0250(3) Uani d . 1 C
H18A 0.6384 -0.2290 0.6635 0.037 Uiso calc R 1 H
H18B 0.6796 -0.2731 0.7675 0.037 Uiso calc R 1 H
H18C 0.6377 -0.1397 0.7500 0.037 Uiso calc R 1 H
C19 0.52019(10) -0.25867(13) 0.84402(10) 0.0234(3) Uani d . 1 C
H19A 0.5721 -0.3047 0.8817 0.035 Uiso calc R 1 H
H19B 0.4574 -0.2908 0.8535 0.035 Uiso calc R 1 H
H19C 0.5251 -0.1740 0.8631 0.035 Uiso calc R 1 H
C20 0.52005(11) -0.40104(13) 0.70881(11) 0.0253(3) Uani d . 1 C
H20A 0.5259 -0.4066 0.6425 0.038 Uiso calc R 1 H
H20B 0.4569 -0.4321 0.7180 0.038 Uiso calc R 1 H
H20C 0.5713 -0.4487 0.7459 0.038 Uiso calc R 1 H
C21 -0.00364(10) 0.22648(12) 0.49495(10) 0.0183(3) Uani d . 1 C
C22 -0.05037(10) 0.21570(13) 0.57232(9) 0.0190(3) Uani d . 1 C
H22 -0.0314 0.1541 0.6170 0.023 Uiso calc R 1 H
C23 -0.12390(10) 0.29344(12) 0.58488(10) 0.0193(3) Uani d . 1 C
H23 -0.1550 0.2838 0.6379 0.023 Uiso calc R 1 H
C24 -0.15370(10) 0.38585(12) 0.52166(10) 0.0191(3) Uani d . 1 C
C25 -0.10578(10) 0.39718(13) 0.44527(10) 0.0227(3) Uani d . 1 C
H25 -0.1238 0.4599 0.4014 0.027 Uiso calc R 1 H
C26 -0.03232(10) 0.31915(13) 0.43164(10) 0.0226(3) Uani d . 1 C
H26 -0.0012 0.3289 0.3786 0.027 Uiso calc R 1 H
C27 -0.23583(10) 0.46944(13) 0.53889(10) 0.0238(3) Uani d . 1 C
C28 -0.20964(12) 0.52867(15) 0.63508(12) 0.0339(4) Uani d . 1 C
H28A -0.2623 0.5819 0.6462 0.051 Uiso calc R 1 H
H28B -0.1502 0.5757 0.6371 0.051 Uiso calc R 1 H
H28C -0.1996 0.4664 0.6835 0.051 Uiso calc R 1 H
C29 -0.32802(11) 0.39450(15) 0.53742(12) 0.0309(4) Uani d . 1 C
H29A -0.3812 0.4472 0.5481 0.046 Uiso calc R 1 H
H29B -0.3170 0.3334 0.5867 0.046 Uiso calc R 1 H
H29C -0.3448 0.3550 0.4765 0.046 Uiso calc R 1 H
C30 -0.25536(13) 0.56730(17) 0.46464(14) 0.0432(5) Uani d . 1 C
H30A -0.3085 0.6184 0.4776 0.065 Uiso calc R 1 H
H30B -0.2729 0.5301 0.4029 0.065 Uiso calc R 1 H
H30C -0.1971 0.6163 0.4656 0.065 Uiso calc R 1 H

loop_
_atom_site_aniso_label
_atom_site_aniso_U_11
_atom_site_aniso_U_22
_atom_site_aniso_U_33
_atom_site_aniso_U_12
_atom_site_aniso_U_13
_atom_site_aniso_U_23
S 0.01659(18) 0.02116(19) 0.01617(19) 0.00389(13) 0.00204(13) -0.00043(13)
O1 0.0225(6) 0.0372(6) 0.0295(6) 0.0079(5) 0.0074(4) -0.0052(5)
O2 0.0324(6) 0.0372(6) 0.0176(5) 0.0020(5) 0.0000(5) -0.0055(5)
O3 0.0313(6) 0.0436(7) 0.0252(6) -0.0008(5) 0.0060(5) 0.0131(5)
O4 0.0216(6) 0.0542(8) 0.0260(6) -0.0051(5) -0.0051(4) 0.0026(5)
N3 0.0241(7) 0.0192(6) 0.0175(6) 0.0010(5) 0.0044(5) 0.0015(5)
N4 0.0222(6) 0.0253(7) 0.0196(6) 0.0026(5) 0.0015(5) 0.0018(5)
C2 0.0157(7) 0.0156(7) 0.0195(7) -0.0016(5) 0.0042(5) -0.0013(5)
C3 0.0172(7) 0.0173(7) 0.0185(7) -0.0006(5) 0.0043(5) -0.0012(6)
C4 0.0165(7) 0.0199(7) 0.0171(7) -0.0008(5) 0.0007(5) 0.0015(6)
C5 0.0155(7) 0.0188(7) 0.0196(7) -0.0014(5) 0.0012(5) 0.0012(6)
C11 0.0176(7) 0.0156(7) 0.0161(7) 0.0006(5) 0.0013(5) -0.0028(5)
C12 0.0203(7) 0.0212(7) 0.0206(7) -0.0003(6) 0.0061(6) 0.0040(6)
C13 0.0151(7) 0.0234(8) 0.0240(8) 0.0006(6) 0.0060(6) 0.0024(6)
C14 0.0181(7) 0.0137(7) 0.0188(7) 0.0009(5) 0.0030(5) -0.0022(5)
C15 0.0211(7) 0.0162(7) 0.0188(7) -0.0019(6) 0.0048(5) 0.0017(5)
C16 0.0157(7) 0.0189(7) 0.0202(7) -0.0006(5) 0.0049(5) -0.0010(6)
C17 0.0179(7) 0.0170(7) 0.0230(7) 0.0020(6) 0.0027(6) 0.0018(6)
C18 0.0182(7) 0.0263(8) 0.0300(8) 0.0051(6) 0.0028(6) 0.0043(7)
C19 0.0219(7) 0.0241(8) 0.0233(8) 0.0032(6) 0.0008(6) 0.0020(6)
C20 0.0282(8) 0.0177(7) 0.0291(8) 0.0051(6) 0.0024(6) 0.0010(6)
C21 0.0139(6) 0.0202(7) 0.0202(7) -0.0004(5) 0.0008(5) -0.0016(6)
C22 0.0187(7) 0.0192(7) 0.0179(7) 0.0001(6) -0.0002(5) 0.0006(6)
C23 0.0183(7) 0.0215(7) 0.0181(7) -0.0006(6) 0.0034(5) -0.0023(6)
C24 0.0150(7) 0.0192(7) 0.0219(7) -0.0007(5) -0.0004(5) -0.0032(6)
C25 0.0205(7) 0.0230(8) 0.0237(8) 0.0030(6) 0.0010(6) 0.0038(6)
C26 0.0196(7) 0.0270(8) 0.0218(7) 0.0013(6) 0.0054(6) 0.0038(6)
C27 0.0196(7) 0.0232(8) 0.0283(8) 0.0047(6) 0.0029(6) -0.0013(6)
C28 0.0268(8) 0.0309(9) 0.0433(10) 0.0054(7) 0.0034(7) -0.0144(8)
C29 0.0182(8) 0.0359(9) 0.0385(9) 0.0037(7) 0.0037(7) -0.0102(7)
C30 0.0404(10) 0.0411(10) 0.0514(12) 0.0241(8) 0.0170(9) 0.0162(9)

loop_
_atom_type_symbol
_atom_type_description
_atom_type_scat_dispersion_real
_atom_type_scat_dispersion_imag
_atom_type_scat_source
S S 0.1246 0.1234 'International Tables Vol C Tables 4.2.6.8 and 6.1.1.4'
O O 0.0106 0.0060 'International Tables Vol C Tables 4.2.6.8 and 6.1.1.4'
N N 0.0061 0.0033 'International Tables Vol C Tables 4.2.6.8 and 6.1.1.4'
C C 0.0033 0.0016 'International Tables Vol C Tables 4.2.6.8 and 6.1.1.4'
H H 0.0000 0.0000 'International Tables Vol C Tables 4.2.6.8 and 6.1.1.4'

loop_
_geom_angle_atom_site_label_1
_geom_angle_atom_site_label_2
_geom_angle_atom_site_label_3
_geom_angle
_geom_angle_publ_flag
C2 S C5 94.37(7) yes
O1 N3 O2 124.20(12) ?
O1 N3 C3 118.70(11) ?
O2 N3 C3 117.08(12) ?
O3 N4 O4 125.50(12) ?
O3 N4 C4 117.09(12) ?
O4 N4 C4 117.40(12) ?
C3 C2 C11 133.20(12) ?
C3 C2 S 108.90(10) yes
C11 C2 S 117.81(10) ?
C2 C3 C4 113.62(12) yes
C2 C3 N3 123.90(12) ?
C4 C3 N3 121.41(12) ?
C5 C4 C3 114.49(12) yes
C5 C4 N4 123.14(12) ?
C3 C4 N4 122.36(12) ?
C4 C5 C21 131.57(13) ?
C4 C5 S 108.58(10) ?
C21 C5 S 119.75(10) ?
C12 C11 C16 118.34(12) ?
C12 C11 C2 121.22(12) ?
C16 C11 C2 120.30(12) ?
C13 C12 C11 120.56(13) ?
C13 C12 H12 119.7 ?
C11 C12 H12 119.7 ?
C12 C13 C14 121.97(13) ?
C12 C13 H13 119.0 ?
C14 C13 H13 119.0 ?
C13 C14 C15 117.10(12) ?
C13 C14 C17 121.80(12) ?
C15 C14 C17 121.09(12) ?
C16 C15 C14 121.62(13) ?
C16 C15 H15 119.2 ?
C14 C15 H15 119.2 ?
C15 C16 C11 120.40(12) ?
C15 C16 H16 119.8 ?
C11 C16 H16 119.8 ?
C14 C17 C18 112.15(12) ?
C14 C17 C19 110.20(11) ?
C18 C17 C19 107.71(12) ?
C14 C17 C20 108.06(11) ?
C18 C17 C20 108.68(12) ?
C19 C17 C20 110.03(12) ?
C17 C18 H18A 109.5 ?
C17 C18 H18B 109.5 ?
H18A C18 H18B 109.5 ?
C17 C18 H18C 109.5 ?
H18A C18 H18C 109.5 ?
H18B C18 H18C 109.5 ?
C17 C19 H19A 109.5 ?
C17 C19 H19B 109.5 ?
H19A C19 H19B 109.5 ?
C17 C19 H19C 109.5 ?
H19A C19 H19C 109.5 ?
H19B C19 H19C 109.5 ?
C17 C20 H20A 109.5 ?
C17 C20 H20B 109.5 ?
H20A C20 H20B 109.5 ?
C17 C20 H20C 109.5 ?
H20A C20 H20C 109.5 ?
H20B C20 H20C 109.5 ?
C22 C21 C26 118.03(13) ?
C22 C21 C5 119.95(12) ?
C26 C21 C5 121.99(13) ?
C23 C22 C21 120.77(13) ?
C23 C22 H22 119.6 ?
C21 C22 H22 119.6 ?
C22 C23 C24 121.70(13) ?
C22 C23 H23 119.1 ?
C24 C23 H23 119.1 ?
C25 C24 C23 117.22(13) ?
C25 C24 C27 123.24(13) ?
C23 C24 C27 119.54(13) ?
C26 C25 C24 121.56(13) ?
C26 C25 H25 119.2 ?
C24 C25 H25 119.2 ?
C25 C26 C21 120.70(13) ?
C25 C26 H26 119.6 ?
C21 C26 H26 119.6 ?
C30 C27 C28 108.95(14) ?
C30 C27 C24 111.84(12) ?
C28 C27 C24 109.50(12) ?
C30 C27 C29 108.87(13) ?
C28 C27 C29 108.84(13) ?
C24 C27 C29 108.79(12) ?
C27 C28 H28A 109.5 ?
C27 C28 H28B 109.5 ?
H28A C28 H28B 109.5 ?
C27 C28 H28C 109.5 ?
H28A C28 H28C 109.5 ?
H28B C28 H28C 109.5 ?
C27 C29 H29A 109.5 ?
C27 C29 H29B 109.5 ?
H29A C29 H29B 109.5 ?
C27 C29 H29C 109.5 ?
H29A C29 H29C 109.5 ?
H29B C29 H29C 109.5 ?
C27 C30 H30A 109.5 ?
C27 C30 H30B 109.5 ?
H30A C30 H30B 109.5 ?
C27 C30 H30C 109.5 ?
H30A C30 H30C 109.5 ?
H30B C30 H30C 109.5 ?

loop_
_geom_bond_atom_site_label_1
_geom_bond_atom_site_label_2
_geom_bond_distance
_geom_bond_publ_flag
S C2 1.7224(14) yes
S C5 1.7327(14) yes
O1 N3 1.2231(15) ?
O2 N3 1.2284(15) ?
O3 N4 1.2202(16) ?
O4 N4 1.2220(16) ?
N3 C3 1.4486(18) ?
N4 C4 1.4638(18) ?
C2 C3 1.3727(19) yes
C2 C11 1.4755(19) ?
C3 C4 1.4198(19) yes
C4 C5 1.361(2) yes
C5 C21 1.4699(19) ?
C11 C12 1.391(2) ?
C11 C16 1.3961(19) ?
C12 C13 1.382(2) ?
C12 H12 0.9500 ?
C13 C14 1.3875(19) ?
C13 H13 0.9500 ?
C14 C15 1.3977(19) ?
C14 C17 1.5290(19) ?
C15 C16 1.3844(19) ?
C15 H15 0.9500 ?
C16 H16 0.9500 ?
C17 C18 1.5333(19) ?
C17 C19 1.535(2) ?
C17 C20 1.539(2) ?
C18 H18A 0.9800 ?
C18 H18B 0.9800 ?
C18 H18C 0.9800 ?
C19 H19A 0.9800 ?
C19 H19B 0.9800 ?
C19 H19C 0.9800 ?
C20 H20A 0.9800 ?
C20 H20B 0.9800 ?
C20 H20C 0.9800 ?
C21 C22 1.393(2) ?
C21 C26 1.395(2) ?
C22 C23 1.380(2) ?
C22 H22 0.9500 ?
C23 C24 1.395(2) ?
C23 H23 0.9500 ?
C24 C25 1.391(2) ?
C24 C27 1.5319(19) ?
C25 C26 1.385(2) ?
C25 H25 0.9500 ?
C26 H26 0.9500 ?
C27 C30 1.524(2) ?
C27 C28 1.531(2) ?
C27 C29 1.536(2) ?
C28 H28A 0.9800 ?
C28 H28B 0.9800 ?
C28 H28C 0.9800 ?
C29 H29A 0.9800 ?
C29 H29B 0.9800 ?
C29 H29C 0.9800 ?
C30 H30A 0.9800 ?
C30 H30B 0.9800 ?
C30 H30C 0.9800 ?

loop_
_cod_related_entry_id
_cod_related_entry_database
_cod_related_entry_code
1 ChemSpider 21128754
